data_4109128
loop_
_publ_author_name
'Brad C. Bailey'
'Alison R. Fout'
'Hongjun Fan'
'John Tomaszewski'
'John C. Huffman'
'J. Brannon Gary'
'Marc J. A. Johnson'
'Daniel J. Mindiola'

_publ_section_title
;
 Snapshots of an Alkylidyne for Nitride Triple-Bond Metathesis
;
_journal_name_full 'Journal of the American Chemical Society'
_journal_page_first 2234
_journal_page_last 2235
_journal_paper_doi 10.1021/ja0689684
_journal_volume 129
_journal_year 2007
_chemical_formula_sum 'C31.5 H55 Cl N2 P2 Si Ti'
_chemical_formula_weight 635.16
_chemical_name_systematic
; 
 ? 
;
_space_group_IT_number 14
_symmetry_cell_setting monoclinic
_symmetry_space_group_name_Hall '-P 2ybc'
_symmetry_space_group_name_H-M 'P 1 21/c 1'
_atom_sites_solution_hydrogens geom
_atom_sites_solution_primary direct
_atom_sites_solution_secondary difmap
_audit_creation_method SHELXL-97
_cell_angle_alpha 90.00
_cell_angle_beta 94.14(3)
_cell_angle_gamma 90.00
_cell_formula_units_Z 8
_cell_length_a 11.655(2)
_cell_length_b 41.822(8)
_cell_length_c 14.864(3)
_cell_measurement_reflns_used 1973
_cell_measurement_temperature 126(2)
_cell_measurement_theta_max 27.47
_cell_measurement_theta_min 2.28
_cell_volume 7226(2)
_computing_cell_refinement 'SAINT (Bruker, 1999)'
_computing_data_collection 'SMART (Bruker, 1999)'
_computing_data_reduction 'SAINT (Bruker, 1999), XTEL (local package)'
_computing_molecular_graphics 'Reciprocal Net (http://recipnet.org)'
_computing_structure_refinement 'SHELXL-97 (Sheldrick, 1997)'
_computing_structure_solution 'SHELXS-97 (Sheldrick, 1990)'
_diffrn_ambient_temperature 126(2)
_diffrn_detector 'CCD area detector'
_diffrn_detector_area_resol_mean 44.52
_diffrn_detector_type 'Bruker SMART 6000'
_diffrn_measured_fraction_theta_full 0.998
_diffrn_measured_fraction_theta_max 0.998
_diffrn_measurement_details '   0.30 degree frames measured for  10.16 seconds each'
_diffrn_measurement_device 'three-circle goniometer with fixed chi'
_diffrn_measurement_device_type 'Bruker Platform goniometer'
_diffrn_measurement_method '\w scans'
_diffrn_radiation_monochromator graphite
_diffrn_radiation_source 'fine-focus sealed tube'
_diffrn_radiation_type MoK\a
_diffrn_radiation_wavelength 0.71073
_diffrn_reflns_av_R_equivalents 0.0853
_diffrn_reflns_av_sigmaI/netI 0.0702
_diffrn_reflns_limit_h_max 15
_diffrn_reflns_limit_h_min -15
_diffrn_reflns_limit_k_max 54
_diffrn_reflns_limit_k_min -54
_diffrn_reflns_limit_l_max 19
_diffrn_reflns_limit_l_min -19
_diffrn_reflns_number 126661
_diffrn_reflns_theta_full 27.53
_diffrn_reflns_theta_max 27.53
_diffrn_reflns_theta_min 1.95
_diffrn_standards_decay_% 0.0
_exptl_absorpt_coefficient_mu 0.454
_exptl_absorpt_correction_type none
_exptl_crystal_colour red
_exptl_crystal_density_diffrn 1.168
_exptl_crystal_description 'cleaved fragment'
_exptl_crystal_F_000 2728
_exptl_crystal_size_max 0.28
_exptl_crystal_size_mid 0.25
_exptl_crystal_size_min 0.25
_refine_diff_density_max 0.526
_refine_diff_density_min -0.450
_refine_diff_density_rms 0.059
_refine_ls_extinction_method none
_refine_ls_goodness_of_fit_ref 0.889
_refine_ls_hydrogen_treatment mixed
_refine_ls_matrix_type full
_refine_ls_number_parameters 1123
_refine_ls_number_reflns 16634
_refine_ls_number_restraints 14
_refine_ls_restrained_S_all 0.919
_refine_ls_R_factor_all 0.0672
_refine_ls_R_factor_gt 0.0375
_refine_ls_shift/su_max 0.005
_refine_ls_shift/su_mean 0.000
_refine_ls_structure_factor_coef Fsqd
_refine_ls_weighting_details 'calc w=1/[\s^2^(Fo^2^)+(0.0441P)^2^+0.0000P] where P=(Fo^2^+2Fc^2^)/3'
_refine_ls_weighting_scheme calc
_refine_ls_wR_factor_gt 0.0850
_refine_ls_wR_factor_ref 0.0939
_reflns_number_gt 10983
_reflns_number_total 16634
_reflns_threshold_expression >2sigma(I)
_cod_data_source_file ja0689684si20061214_062350.cif
_cod_data_source_block 06162
_cod_original_cell_volume 7226(3)
_cod_original_sg_symbol_H-M 'P 1 21/c 1 '
_cod_original_formula_sum 'C31.50 H55 Cl N2 P2 Si Ti'
_cod_database_code 4109128

loop_
_symmetry_equiv_pos_as_xyz
'x, y, z'
'-x, y+1/2, -z+1/2'
'-x, -y, -z'
'x, -y-1/2, z-1/2'

loop_
_atom_site_label
_atom_site_type_symbol
_atom_site_fract_x
_atom_site_fract_y
_atom_site_fract_z
_atom_site_U_iso_or_equiv
_atom_site_adp_type
_atom_site_occupancy
_atom_site_symmetry_multiplicity
_atom_site_calc_flag
_atom_site_refinement_flags
_atom_site_disorder_assembly
_atom_site_disorder_group
Ti1 Ti 0.71658(3) 0.060641(9) 0.24067(3) 0.01797(9) Uani 1 1 d . . .
P2 P 0.50838(5) 0.051023(13) 0.28575(4) 0.01821(12) Uani 1 1 d . . .
C3 C 0.52198(19) 0.07058(5) 0.39445(15) 0.0233(5) Uani 1 1 d . . .
C4 C 0.4300(2) 0.08275(6) 0.43865(17) 0.0312(6) Uani 1 1 d . . .
C5 C 0.4461(2) 0.09933(6) 0.51942(18) 0.0387(7) Uani 1 1 d . . .
C6 C 0.3463(3) 0.11363(11) 0.5654(3) 0.0594(11) Uani 1 1 d . . .
C7 C 0.5593(2) 0.10267(7) 0.55592(19) 0.0420(7) Uani 1 1 d . . .
C8 C 0.6516(2) 0.09096(6) 0.51338(17) 0.0336(6) Uani 1 1 d . . .
C9 C 0.63600(19) 0.07470(5) 0.43054(15) 0.0240(5) Uani 1 1 d . . .
N10 N 0.72696(15) 0.06409(4) 0.38104(12) 0.0219(4) Uani 1 1 d . . .
C11 C 0.83323(19) 0.05747(5) 0.42959(15) 0.0250(5) Uani 1 1 d . . .
C12 C 0.8420(2) 0.04164(7) 0.51250(18) 0.0359(6) Uani 1 1 d . . .
C13 C 0.9475(2) 0.03513(7) 0.55700(19) 0.0402(7) Uani 1 1 d . . .
C14 C 1.0497(2) 0.04384(6) 0.52157(17) 0.0360(6) Uani 1 1 d . . .
C15 C 1.1640(3) 0.03692(10) 0.5721(2) 0.0473(8) Uani 1 1 d . . .
C16 C 1.0420(2) 0.05873(6) 0.43838(17) 0.0293(5) Uani 1 1 d . . .
C17 C 0.93624(19) 0.06561(5) 0.39190(15) 0.0222(5) Uani 1 1 d . . .
P18 P 0.91805(5) 0.083845(13) 0.28129(4) 0.01893(12) Uani 1 1 d . . .
C19 C 0.3800(2) 0.06816(5) 0.22433(15) 0.0228(5) Uiso 1 1 d . . .
C20 C 0.3653(2) 0.05276(7) 0.13151(18) 0.0311(6) Uani 1 1 d . . .
C21 C 0.3880(2) 0.10442(6) 0.2175(2) 0.0332(6) Uani 1 1 d . . .
C22 C 0.46994(19) 0.00890(5) 0.30717(16) 0.0223(5) Uani 1 1 d . . .
C23 C 0.3544(2) 0.00473(7) 0.3477(2) 0.0357(6) Uani 1 1 d . . .
C24 C 0.5658(2) -0.00730(6) 0.3651(2) 0.0331(6) Uani 1 1 d . . .
C25 C 0.9313(2) 0.12735(5) 0.30029(17) 0.0266(5) Uani 1 1 d . . .
C26 C 1.0397(3) 0.13722(7) 0.3558(2) 0.0396(7) Uani 1 1 d . . .
C27 C 0.8237(3) 0.14020(6) 0.3414(2) 0.0374(7) Uani 1 1 d . . .
C28 C 1.04403(19) 0.07252(6) 0.21992(16) 0.0245(5) Uani 1 1 d . . .
C29 C 1.0321(2) 0.08749(7) 0.12612(19) 0.0347(6) Uani 1 1 d . . .
C30 C 1.0550(2) 0.03640(6) 0.2143(2) 0.0313(6) Uani 1 1 d . . .
N31 N 0.75463(16) 0.02349(4) 0.20528(13) 0.0240(4) Uani 1 1 d . . .
Si32 Si 0.75964(6) -0.005765(16) 0.12341(5) 0.02955(16) Uani 1 1 d . . .
C33 C 0.6139(3) -0.02422(8) 0.1056(2) 0.0421(7) Uani 1 1 d . . .
C34 C 0.8026(4) 0.01212(10) 0.0165(2) 0.0538(9) Uani 1 1 d . . .
C35 C 0.8645(4) -0.03801(8) 0.1587(3) 0.0591(10) Uani 1 1 d . . .
Cl36 Cl 0.66964(5) 0.093590(14) 0.11946(4) 0.03018(14) Uani 1 1 d . . .
Ti37 Ti 0.17618(3) 0.206618(9) 0.03684(3) 0.01934(9) Uani 1 1 d . . .
P38 P -0.03920(5) 0.218557(13) -0.00695(4) 0.02013(12) Uani 1 1 d . . .
C39 C -0.03687(19) 0.26015(5) 0.02671(14) 0.0214(5) Uani 1 1 d . . .
C40 C -0.1322(2) 0.27758(6) 0.05217(16) 0.0247(5) Uani 1 1 d . . .
C41 C -0.1225(2) 0.30872(6) 0.08301(16) 0.0273(5) Uani 1 1 d . . .
C42 C -0.2261(3) 0.32695(8) 0.1137(2) 0.0372(7) Uani 1 1 d . . .
C43 C -0.0136(2) 0.32245(6) 0.08718(16) 0.0283(5) Uani 1 1 d . . .
C44 C 0.0822(2) 0.30599(5) 0.06203(15) 0.0243(5) Uani 1 1 d . . .
C45 C 0.07324(18) 0.27428(5) 0.03181(14) 0.0194(5) Uani 1 1 d . . .
N46 N 0.16856(14) 0.25556(4) 0.01119(12) 0.0191(4) Uani 1 1 d . . .
C47 C 0.26525(18) 0.27194(5) -0.01794(14) 0.0185(4) Uiso 1 1 d . . .
C48 C 0.2569(2) 0.29720(5) -0.07996(16) 0.0228(5) Uani 1 1 d . . .
C49 C 0.3534(2) 0.31256(5) -0.10627(16) 0.0258(5) Uani 1 1 d . . .
C50 C 0.4640(2) 0.30352(5) -0.07339(15) 0.0259(5) Uani 1 1 d . . .
C51 C 0.5695(3) 0.32079(8) -0.1024(2) 0.0386(7) Uani 1 1 d . . .
C52 C 0.4730(2) 0.27787(5) -0.01472(15) 0.0231(5) Uani 1 1 d . . .
C53 C 0.37631(18) 0.26201(5) 0.01406(14) 0.0193(5) Uani 1 1 d . . .
P54 P 0.37887(5) 0.227464(13) 0.08740(4) 0.02005(13) Uani 1 1 d . . .
C55 C -0.1605(2) 0.19970(6) 0.04640(16) 0.0260(5) Uani 1 1 d . . .
C56 C -0.1495(2) 0.20331(7) 0.14889(18) 0.0325(6) Uani 1 1 d . . .
C57 C -0.1680(3) 0.16443(6) 0.0190(2) 0.0362(6) Uani 1 1 d . . .
C58 C -0.08107(19) 0.21812(6) -0.12965(16) 0.0252(5) Uani 1 1 d . . .
C59 C -0.1999(2) 0.23241(9) -0.1548(2) 0.0385(7) Uani 1 1 d . . .
C60 C 0.0096(2) 0.23426(7) -0.18241(18) 0.0308(6) Uani 1 1 d . . .
C61 C 0.5088(2) 0.20449(6) 0.06651(17) 0.0269(5) Uani 1 1 d . . .
C62 C 0.5124(2) 0.19648(7) -0.03287(19) 0.0347(6) Uani 1 1 d . . .
C63 C 0.5096(3) 0.17412(7) 0.1236(2) 0.0407(7) Uani 1 1 d . . .
C64 C 0.4038(2) 0.24250(7) 0.20414(16) 0.0313(6) Uani 1 1 d . . .
C65 C 0.2977(3) 0.25959(7) 0.2320(2) 0.0363(6) Uani 1 1 d . . .
C66 C 0.5110(3) 0.26291(14) 0.2190(3) 0.0707(14) Uani 1 1 d . . .
N67 N 0.20893(16) 0.18416(4) -0.05399(13) 0.0270(4) Uani 1 1 d . A .
Si68 Si 0.21126(6) 0.148436(15) -0.11198(5) 0.03100(16) Uani 1 1 d . . .
C69 C 0.2273(6) 0.15400(18) -0.2268(5) 0.0440(18) Uani 0.50 1 d P A 3
H167 H 0.1684 0.1689 -0.2518 0.066 Uiso 0.50 1 calc PR A 3
H168 H 0.2188 0.1334 -0.2582 0.066 Uiso 0.50 1 calc PR A 3
H169 H 0.3038 0.1628 -0.2350 0.066 Uiso 0.50 1 calc PR A 3
C70 C 0.0654(6) 0.12852(15) -0.0962(5) 0.0460(16) Uani 0.50 1 d P A 3
H170 H 0.0541 0.1269 -0.0316 0.069 Uiso 0.50 1 calc PR A 3
H171 H 0.0642 0.1071 -0.1229 0.069 Uiso 0.50 1 calc PR A 3
H172 H 0.0036 0.1415 -0.1259 0.069 Uiso 0.50 1 calc PR A 3
C71 C 0.3019(5) 0.11914(8) -0.0487(3) 0.0620(11) Uani 1 1 d . A .
Cl72 Cl 0.15351(5) 0.175310(14) 0.16186(4) 0.03267(14) Uani 1 1 d . . .
C73 C 0.9310(6) 0.09692(18) 0.6987(5) 0.080(2) Uani 0.50 1 d PD B 2
H177 H 0.8920 0.1004 0.6389 0.120 Uiso 0.50 1 calc PR B 2
H176 H 1.0004 0.0841 0.6929 0.120 Uiso 0.50 1 calc PR B 2
H178 H 0.9524 0.1176 0.7261 0.120 Uiso 0.50 1 calc PR B 2
C74 C 0.8498(7) 0.0792(2) 0.7587(6) 0.071(2) Uani 0.50 1 d PD B 2
H180 H 0.8241 0.0589 0.7297 0.085 Uiso 0.50 1 calc PR B 2
H179 H 0.8905 0.0742 0.8178 0.085 Uiso 0.50 1 calc PR B 2
C75 C 0.7565(5) 0.09854(15) 0.7706(4) 0.0392(13) Uani 0.50 1 d PD B 2
H181 H 0.7852 0.1193 0.7951 0.047 Uiso 0.50 1 calc PR B 2
H182 H 0.7169 0.1028 0.7106 0.047 Uiso 0.50 1 calc PR B 2
C76 C 0.6780(10) 0.0872(5) 0.8251(10) 0.206(13) Uani 0.50 1 d PD B 2
H184 H 0.6671 0.0646 0.8068 0.247 Uiso 0.50 1 calc PR B 2
H183 H 0.7193 0.0866 0.8856 0.247 Uiso 0.50 1 calc PR B 2
C77 C 0.5792(11) 0.0968(4) 0.8390(10) 0.206(9) Uani 0.50 1 d PD B 2
H187 H 0.5257 0.0910 0.7877 0.310 Uiso 0.50 1 calc PR B 2
H185 H 0.5801 0.1201 0.8463 0.310 Uiso 0.50 1 calc PR B 2
H186 H 0.5544 0.0868 0.8940 0.310 Uiso 0.50 1 calc PR B 2
H78 H 0.354(2) 0.0794(5) 0.4111(15) 0.026(6) Uiso 1 1 d . . .
H79 H 0.282(4) 0.1103(9) 0.535(3) 0.095(15) Uiso 1 1 d . . .
H80 H 0.331(3) 0.1039(8) 0.620(2) 0.066(11) Uiso 1 1 d . . .
H81 H 0.358(2) 0.1335(7) 0.582(2) 0.048(9) Uiso 1 1 d . . .
H82 H 0.572(2) 0.1130(6) 0.6072(18) 0.033(7) Uiso 1 1 d . . .
H83 H 0.728(2) 0.0943(6) 0.5422(17) 0.038(7) Uiso 1 1 d . . .
H84 H 0.781(2) 0.0370(6) 0.5346(17) 0.034(8) Uiso 1 1 d . . .
H85 H 0.953(2) 0.0248(6) 0.6135(18) 0.041(7) Uiso 1 1 d . . .
H86 H 1.164(2) 0.0161(7) 0.606(2) 0.055(9) Uiso 1 1 d . . .
H87 H 1.181(3) 0.0518(8) 0.615(2) 0.062(11) Uiso 1 1 d . . .
H88 H 1.225(3) 0.0367(8) 0.538(2) 0.069(11) Uiso 1 1 d . . .
H89 H 1.1097(19) 0.0651(5) 0.4122(14) 0.019(6) Uiso 1 1 d . . .
H90 H 0.3155(18) 0.0634(5) 0.2602(14) 0.016(5) Uiso 1 1 d . . .
H91 H 0.300(2) 0.0608(6) 0.0984(18) 0.039(7) Uiso 1 1 d . . .
H92 H 0.354(2) 0.0303(7) 0.1330(18) 0.043(8) Uiso 1 1 d . . .
H93 H 0.433(2) 0.0562(5) 0.0935(16) 0.030(7) Uiso 1 1 d . . .
H94 H 0.319(2) 0.1137(6) 0.1886(17) 0.035(7) Uiso 1 1 d . . .
H95 H 0.395(2) 0.1148(6) 0.2785(19) 0.037(7) Uiso 1 1 d . . .
H96 H 0.446(2) 0.1110(6) 0.1865(17) 0.034(7) Uiso 1 1 d . . .
H97 H 0.4655(18) 0.0000(5) 0.2494(15) 0.018(6) Uiso 1 1 d . . .
H98 H 0.348(2) 0.0158(6) 0.4037(19) 0.042(8) Uiso 1 1 d . . .
H99 H 0.284(3) 0.0149(7) 0.307(2) 0.056(9) Uiso 1 1 d . . .
H100 H 0.343(2) -0.0170(7) 0.3559(17) 0.038(7) Uiso 1 1 d . . .
H101 H 0.546(2) -0.0302(6) 0.3721(16) 0.029(6) Uiso 1 1 d . . .
H102 H 0.638(2) -0.0062(6) 0.3383(16) 0.030(7) Uiso 1 1 d . . .
H103 H 0.576(2) 0.0026(6) 0.4227(18) 0.035(7) Uiso 1 1 d . . .
H104 H 0.9320(19) 0.1346(5) 0.2425(16) 0.026(6) Uiso 1 1 d . . .
H105 H 1.042(2) 0.1289(6) 0.4134(19) 0.040(8) Uiso 1 1 d . . .
H106 H 1.113(2) 0.1294(6) 0.3298(18) 0.041(8) Uiso 1 1 d . . .
H107 H 1.040(2) 0.1597(7) 0.3608(17) 0.038(7) Uiso 1 1 d . . .
H108 H 0.818(2) 0.1302(6) 0.4011(17) 0.028(7) Uiso 1 1 d . . .
H109 H 0.753(2) 0.1353(6) 0.3028(18) 0.045(8) Uiso 1 1 d . . .
H110 H 0.825(2) 0.1625(7) 0.3457(17) 0.040(7) Uiso 1 1 d . . .
H111 H 1.1119(19) 0.0811(5) 0.2533(15) 0.022(6) Uiso 1 1 d . . .
H112 H 1.090(2) 0.0807(6) 0.0906(18) 0.044(8) Uiso 1 1 d . . .
H113 H 0.954(2) 0.0818(6) 0.0923(18) 0.046(8) Uiso 1 1 d . . .
H114 H 1.040(2) 0.1110(7) 0.1259(19) 0.052(9) Uiso 1 1 d . . .
H115 H 1.118(2) 0.0300(6) 0.1806(16) 0.031(7) Uiso 1 1 d . . .
H116 H 1.066(2) 0.0266(6) 0.2752(18) 0.034(7) Uiso 1 1 d . . .
H117 H 0.988(2) 0.0273(6) 0.1821(18) 0.041(8) Uiso 1 1 d . . .
H118 H 0.563(3) -0.0080(7) 0.0824(19) 0.054(9) Uiso 1 1 d . . .
H119 H 0.594(2) -0.0347(7) 0.164(2) 0.054(9) Uiso 1 1 d . . .
H120 H 0.611(2) -0.0412(7) 0.0626(19) 0.049(8) Uiso 1 1 d . . .
H121 H 0.750(3) 0.0275(10) -0.001(3) 0.094(16) Uiso 1 1 d . . .
H122 H 0.878(3) 0.0216(8) 0.022(2) 0.080(12) Uiso 1 1 d . . .
H123 H 0.808(3) -0.0033(8) -0.028(2) 0.066(10) Uiso 1 1 d . . .
H124 H 0.938(3) -0.0289(8) 0.171(2) 0.080(12) Uiso 1 1 d . . .
H125 H 0.836(3) -0.0498(10) 0.208(3) 0.097(15) Uiso 1 1 d . . .
H126 H 0.863(3) -0.0527(8) 0.112(2) 0.060(10) Uiso 1 1 d . . .
H127 H -0.202(2) 0.2681(5) 0.0515(16) 0.027(7) Uiso 1 1 d . . .
H128 H -0.285(3) 0.3155(8) 0.117(2) 0.059(11) Uiso 1 1 d . . .
H129 H -0.247(3) 0.3431(7) 0.071(2) 0.058(9) Uiso 1 1 d . . .
H130 H -0.209(2) 0.3367(7) 0.165(2) 0.047(9) Uiso 1 1 d . . .
H131 H -0.0004(19) 0.3434(6) 0.1076(15) 0.023(6) Uiso 1 1 d . . .
H132 H 0.1530(19) 0.3158(5) 0.0677(14) 0.018(6) Uiso 1 1 d . . .
H133 H 0.184(2) 0.3030(5) -0.1032(16) 0.028(7) Uiso 1 1 d . . .
H134 H 0.346(2) 0.3296(6) -0.1506(16) 0.031(7) Uiso 1 1 d . . .
H135 H 0.581(3) 0.3220(9) -0.156(3) 0.089(14) Uiso 1 1 d . . .
H136 H 0.573(3) 0.3407(9) -0.084(2) 0.078(12) Uiso 1 1 d . . .
H137 H 0.635(3) 0.3130(9) -0.076(3) 0.086(13) Uiso 1 1 d . . .
H138 H 0.542(2) 0.2714(5) 0.0048(16) 0.026(7) Uiso 1 1 d . . .
H139 H -0.2264(19) 0.2104(5) 0.0247(14) 0.015(6) Uiso 1 1 d . . .
H140 H -0.146(2) 0.2253(6) 0.1675(17) 0.035(7) Uiso 1 1 d . . .
H141 H -0.217(2) 0.1921(6) 0.1768(17) 0.043(8) Uiso 1 1 d . . .
H142 H -0.084(2) 0.1927(6) 0.1727(16) 0.028(7) Uiso 1 1 d . . .
H143 H -0.097(3) 0.1539(7) 0.0366(19) 0.048(8) Uiso 1 1 d . . .
H144 H -0.228(2) 0.1540(6) 0.0492(18) 0.042(8) Uiso 1 1 d . . .
H145 H -0.179(2) 0.1612(6) -0.0473(19) 0.037(7) Uiso 1 1 d . . .
H146 H -0.0843(19) 0.1952(6) -0.1423(15) 0.025(6) Uiso 1 1 d . . .
H147 H -0.201(2) 0.2539(7) -0.1382(19) 0.047(9) Uiso 1 1 d . . .
H148 H -0.213(2) 0.2293(6) -0.219(2) 0.044(8) Uiso 1 1 d . . .
H149 H -0.256(2) 0.2230(7) -0.1239(19) 0.046(8) Uiso 1 1 d . . .
H150 H 0.082(2) 0.2256(6) -0.1702(16) 0.032(7) Uiso 1 1 d . . .
H151 H 0.013(2) 0.2563(7) -0.1664(17) 0.039(8) Uiso 1 1 d . . .
H152 H -0.006(2) 0.2326(5) -0.2445(17) 0.025(6) Uiso 1 1 d . . .
H153 H 0.572(2) 0.2173(6) 0.0824(16) 0.031(7) Uiso 1 1 d . . .
H154 H 0.524(2) 0.2161(7) -0.0678(19) 0.048(8) Uiso 1 1 d . . .
H155 H 0.444(3) 0.1859(7) -0.0591(19) 0.053(9) Uiso 1 1 d . . .
H156 H 0.576(2) 0.1839(6) -0.0429(16) 0.034(7) Uiso 1 1 d . . .
H157 H 0.444(3) 0.1612(7) 0.1060(19) 0.051(9) Uiso 1 1 d . . .
H158 H 0.579(3) 0.1616(7) 0.1138(19) 0.050(8) Uiso 1 1 d . . .
H159 H 0.510(2) 0.1787(7) 0.187(2) 0.056(9) Uiso 1 1 d . . .
H160 H 0.419(2) 0.2235(6) 0.2384(18) 0.040(8) Uiso 1 1 d . . .
H161 H 0.310(2) 0.2664(6) 0.2944(19) 0.042(8) Uiso 1 1 d . . .
H162 H 0.232(3) 0.2459(7) 0.2293(19) 0.053(9) Uiso 1 1 d . . .
H163 H 0.279(3) 0.2772(8) 0.195(2) 0.061(10) Uiso 1 1 d . . .
H164 H 0.503(3) 0.2805(8) 0.184(2) 0.068(14) Uiso 1 1 d . . .
H165 H 0.519(3) 0.2679(8) 0.279(2) 0.066(10) Uiso 1 1 d . . .
H166 H 0.581(4) 0.2519(10) 0.198(3) 0.114(16) Uiso 1 1 d . . .
H173 H 0.372(4) 0.1258(10) -0.036(3) 0.108(19) Uiso 1 1 d . . .
H174 H 0.280(4) 0.1156(11) 0.011(3) 0.129(19) Uiso 1 1 d . . .
H175 H 0.297(3) 0.1006(8) -0.079(2) 0.067(10) Uiso 1 1 d . . .
C69A C 0.2987(8) 0.1532(2) -0.2211(5) 0.058(2) Uani 0.50 1 d P A 4
H3A H 0.2615 0.1694 -0.2611 0.086 Uiso 0.50 1 calc PR A 4
H1A H 0.3002 0.1328 -0.2530 0.086 Uiso 0.50 1 calc PR A 4
H2A H 0.3776 0.1600 -0.2032 0.086 Uiso 0.50 1 calc PR A 4
C70A C 0.0680(6) 0.13506(17) -0.1568(5) 0.057(2) Uani 0.50 1 d P A 4
H6A H 0.0203 0.1305 -0.1067 0.085 Uiso 0.50 1 calc PR A 4
H4A H 0.0757 0.1156 -0.1927 0.085 Uiso 0.50 1 calc PR A 4
H5A H 0.0317 0.1519 -0.1949 0.085 Uiso 0.50 1 calc PR A 4
C73A C 0.8079(9) 0.0636(2) 0.7879(8) 0.110(4) Uani 0.50 1 d PD C 1
H9A H 0.8078 0.0663 0.7224 0.165 Uiso 0.50 1 calc PR C 1
H8A H 0.8106 0.0408 0.8028 0.165 Uiso 0.50 1 calc PR C 1
H7A H 0.8754 0.0744 0.8172 0.165 Uiso 0.50 1 calc PR C 1
C74A C 0.7098(10) 0.0768(2) 0.8177(9) 0.095(4) Uani 0.50 1 d PD C 1
H10A H 0.7158 0.0771 0.8844 0.114 Uiso 0.50 1 calc PR C 1
H11A H 0.6430 0.0633 0.7976 0.114 Uiso 0.50 1 calc PR C 1
C75A C 0.6899(6) 0.10970(14) 0.7839(4) 0.0346(15) Uani 0.50 1 d PD C 1
H13A H 0.7574 0.1233 0.8015 0.042 Uiso 0.50 1 calc PR C 1
H12A H 0.6783 0.1096 0.7173 0.042 Uiso 0.50 1 calc PR C 1
C76A C 0.5951(6) 0.12135(16) 0.8202(5) 0.0529(18) Uani 0.50 1 d PD C 1
H15A H 0.6076 0.1223 0.8868 0.063 Uiso 0.50 1 calc PR C 1
H14A H 0.5280 0.1074 0.8043 0.063 Uiso 0.50 1 calc PR C 1
C77A C 0.5737(6) 0.15479(17) 0.7820(5) 0.070(2) Uani 0.50 1 d PD C 1
H17A H 0.6387 0.1687 0.8011 0.106 Uiso 0.50 1 calc PR C 1
H18A H 0.5030 0.1635 0.8042 0.106 Uiso 0.50 1 calc PR C 1
H16A H 0.5657 0.1537 0.7159 0.106 Uiso 0.50 1 calc PR C 1

loop_
_atom_site_aniso_label
_atom_site_aniso_U_11
_atom_site_aniso_U_22
_atom_site_aniso_U_33
_atom_site_aniso_U_23
_atom_site_aniso_U_13
_atom_site_aniso_U_12
Ti1 0.0157(2) 0.01876(19) 0.0196(2) -0.00103(16) 0.00210(15) -0.00207(15)
P2 0.0151(3) 0.0194(3) 0.0202(3) -0.0002(2) 0.0018(2) -0.0015(2)
C3 0.0214(12) 0.0267(12) 0.0223(12) -0.0039(9) 0.0049(9) -0.0064(9)
C4 0.0225(13) 0.0381(14) 0.0338(14) -0.0077(11) 0.0072(11) -0.0077(11)
C5 0.0333(15) 0.0452(16) 0.0400(16) -0.0178(13) 0.0185(12) -0.0107(12)
C6 0.045(2) 0.073(3) 0.064(3) -0.040(2) 0.0288(19) -0.0135(18)
C7 0.0456(17) 0.0525(18) 0.0295(15) -0.0199(13) 0.0129(13) -0.0185(14)
C8 0.0288(14) 0.0445(16) 0.0279(14) -0.0093(12) 0.0043(11) -0.0136(12)
C9 0.0246(12) 0.0261(12) 0.0216(12) -0.0002(9) 0.0042(9) -0.0077(10)
N10 0.0160(9) 0.0279(10) 0.0218(10) -0.0009(8) 0.0005(8) -0.0045(8)
C11 0.0228(12) 0.0285(12) 0.0232(12) 0.0006(10) -0.0013(9) -0.0058(10)
C12 0.0278(15) 0.0496(17) 0.0304(14) 0.0112(12) 0.0033(12) -0.0105(12)
C13 0.0406(17) 0.0508(17) 0.0281(15) 0.0153(13) -0.0044(12) -0.0024(13)
C14 0.0294(14) 0.0444(16) 0.0327(14) 0.0042(12) -0.0079(11) 0.0019(12)
C15 0.0344(18) 0.066(2) 0.0394(18) 0.0115(17) -0.0118(15) 0.0056(16)
C16 0.0211(13) 0.0363(14) 0.0301(14) 0.0009(11) -0.0004(10) -0.0008(11)
C17 0.0201(12) 0.0228(11) 0.0235(12) -0.0006(9) -0.0007(9) -0.0030(9)
P18 0.0156(3) 0.0194(3) 0.0219(3) -0.0001(2) 0.0025(2) -0.0024(2)
C20 0.0252(14) 0.0372(15) 0.0297(14) 0.0023(12) -0.0068(11) 0.0038(12)
C21 0.0287(15) 0.0267(13) 0.0447(17) 0.0063(12) 0.0052(13) 0.0072(11)
C22 0.0238(12) 0.0206(11) 0.0226(12) 0.0027(9) 0.0025(10) -0.0041(9)
C23 0.0304(15) 0.0289(14) 0.0490(18) 0.0092(13) 0.0115(13) -0.0071(12)
C24 0.0314(15) 0.0288(14) 0.0388(16) 0.0122(12) 0.0008(12) 0.0003(11)
C25 0.0326(14) 0.0196(11) 0.0285(14) -0.0009(10) 0.0086(11) -0.0059(10)
C26 0.0411(18) 0.0334(16) 0.0447(19) -0.0105(14) 0.0055(14) -0.0167(13)
C27 0.0414(17) 0.0222(14) 0.0505(19) -0.0087(13) 0.0160(14) -0.0014(12)
C28 0.0144(11) 0.0285(12) 0.0308(13) -0.0014(10) 0.0031(10) -0.0017(9)
C29 0.0325(16) 0.0374(16) 0.0362(15) 0.0031(12) 0.0163(13) 0.0050(12)
C30 0.0233(14) 0.0315(14) 0.0397(16) -0.0034(12) 0.0055(12) 0.0053(11)
N31 0.0233(10) 0.0214(10) 0.0274(11) -0.0018(8) 0.0018(8) -0.0017(8)
Si32 0.0325(4) 0.0251(3) 0.0312(4) -0.0088(3) 0.0038(3) -0.0010(3)
C33 0.0450(18) 0.0424(17) 0.0394(18) -0.0187(15) 0.0066(14) -0.0092(14)
C34 0.070(3) 0.057(2) 0.0363(18) -0.0153(17) 0.0186(17) -0.018(2)
C35 0.059(2) 0.0322(17) 0.084(3) -0.0234(19) -0.008(2) 0.0109(16)
Cl36 0.0271(3) 0.0324(3) 0.0311(3) 0.0107(3) 0.0031(2) 0.0008(2)
Ti37 0.0150(2) 0.01653(19) 0.0260(2) 0.00214(16) -0.00202(16) -0.00021(15)
P38 0.0145(3) 0.0217(3) 0.0239(3) 0.0022(2) -0.0006(2) -0.0002(2)
C39 0.0198(11) 0.0229(11) 0.0214(12) 0.0029(9) 0.0006(9) 0.0027(9)
C40 0.0175(12) 0.0294(13) 0.0271(13) 0.0052(10) 0.0004(10) 0.0034(10)
C41 0.0264(13) 0.0290(13) 0.0268(13) 0.0027(10) 0.0029(10) 0.0105(10)
C42 0.0326(17) 0.0370(16) 0.0426(18) -0.0008(15) 0.0057(14) 0.0134(13)
C43 0.0357(14) 0.0215(12) 0.0279(13) -0.0006(10) 0.0028(11) 0.0062(11)
C44 0.0234(13) 0.0221(12) 0.0269(13) 0.0013(10) -0.0004(10) -0.0010(10)
C45 0.0186(11) 0.0204(11) 0.0191(11) 0.0034(9) -0.0007(9) 0.0042(9)
N46 0.0140(9) 0.0175(9) 0.0256(10) 0.0003(8) -0.0002(7) 0.0007(7)
C48 0.0220(12) 0.0194(11) 0.0265(13) 0.0022(9) -0.0014(10) 0.0030(9)
C49 0.0336(14) 0.0180(11) 0.0257(13) 0.0042(10) 0.0023(10) -0.0017(10)
C50 0.0277(13) 0.0251(12) 0.0251(12) -0.0010(10) 0.0025(10) -0.0091(10)
C51 0.0319(17) 0.0432(18) 0.0404(18) 0.0125(15) 0.0004(14) -0.0181(13)
C52 0.0169(12) 0.0276(12) 0.0243(12) -0.0003(10) -0.0018(9) -0.0015(10)
C53 0.0187(11) 0.0186(11) 0.0202(11) 0.0004(9) -0.0014(9) -0.0012(9)
P54 0.0148(3) 0.0224(3) 0.0227(3) 0.0053(2) -0.0011(2) -0.0006(2)
C55 0.0158(12) 0.0292(13) 0.0329(14) 0.0057(10) 0.0018(10) -0.0005(10)
C56 0.0270(14) 0.0387(16) 0.0324(15) 0.0083(12) 0.0050(11) -0.0012(12)
C57 0.0294(15) 0.0321(14) 0.0475(18) 0.0044(13) 0.0063(13) -0.0092(12)
C58 0.0208(12) 0.0270(12) 0.0271(13) 0.0020(10) -0.0033(10) -0.0017(10)
C59 0.0204(14) 0.063(2) 0.0309(16) 0.0089(15) -0.0045(12) -0.0001(13)
C60 0.0241(14) 0.0441(17) 0.0238(14) 0.0047(12) -0.0008(11) 0.0019(12)
C61 0.0163(12) 0.0260(12) 0.0380(15) 0.0057(11) -0.0001(10) 0.0006(10)
C62 0.0247(15) 0.0375(15) 0.0427(17) 0.0025(13) 0.0084(12) 0.0057(12)
C63 0.0372(17) 0.0348(15) 0.050(2) 0.0156(14) 0.0037(14) 0.0109(14)
C64 0.0238(13) 0.0487(16) 0.0207(13) 0.0018(12) -0.0033(10) -0.0019(11)
C65 0.0379(17) 0.0410(16) 0.0296(15) -0.0060(13) 0.0005(12) 0.0009(13)
C66 0.040(2) 0.135(4) 0.036(2) -0.034(3) 0.0011(16) -0.035(2)
N67 0.0254(11) 0.0212(10) 0.0338(11) -0.0026(8) -0.0029(9) 0.0025(8)
Si68 0.0377(4) 0.0197(3) 0.0344(4) -0.0038(3) -0.0054(3) 0.0034(3)
C69 0.064(5) 0.030(3) 0.040(4) -0.007(3) 0.015(4) 0.003(4)
C70 0.040(4) 0.028(3) 0.071(5) -0.012(4) 0.010(4) -0.006(3)
C71 0.102(4) 0.0290(17) 0.051(2) -0.0084(15) -0.020(2) 0.0235(19)
Cl72 0.0271(3) 0.0317(3) 0.0386(4) 0.0152(3) -0.0018(3) -0.0034(2)
C73 0.075(5) 0.067(5) 0.095(6) 0.000(4) -0.014(5) -0.007(4)
C74 0.062(5) 0.076(6) 0.074(6) 0.004(5) -0.006(4) 0.005(5)
C75 0.034(3) 0.044(3) 0.039(3) 0.004(3) -0.002(3) 0.000(3)
C76 0.060(9) 0.42(4) 0.127(13) -0.137(17) -0.043(8) 0.095(14)
C77 0.117(12) 0.35(3) 0.150(13) 0.082(16) 0.027(10) -0.014(16)
C69A 0.104(7) 0.040(4) 0.032(4) -0.002(3) 0.024(5) 0.007(5)
C70A 0.056(4) 0.046(4) 0.064(5) -0.029(4) -0.023(4) 0.006(3)
C73A 0.115(10) 0.098(9) 0.114(9) 0.014(7) -0.008(7) -0.022(7)
C74A 0.100(9) 0.073(6) 0.119(9) 0.044(6) 0.050(7) 0.038(6)
C75A 0.039(4) 0.048(4) 0.016(3) 0.007(2) -0.001(3) -0.003(3)
C76A 0.055(4) 0.061(4) 0.046(4) -0.021(3) 0.025(3) -0.005(3)
C77A 0.071(5) 0.079(5) 0.064(5) -0.020(4) 0.020(4) -0.007(4)

loop_
_atom_type_symbol
_atom_type_description
_atom_type_scat_dispersion_real
_atom_type_scat_dispersion_imag
_atom_type_scat_source
C C 0.0033 0.0016 'International Tables Vol C Tables 4.2.6.8 and 6.1.1.4'
H H 0.0000 0.0000 'International Tables Vol C Tables 4.2.6.8 and 6.1.1.4'
N N 0.0061 0.0033 'International Tables Vol C Tables 4.2.6.8 and 6.1.1.4'
Si Si 0.0817 0.0704 'International Tables Vol C Tables 4.2.6.8 and 6.1.1.4'
P P 0.1023 0.0942 'International Tables Vol C Tables 4.2.6.8 and 6.1.1.4'
Cl Cl 0.1484 0.1585 'International Tables Vol C Tables 4.2.6.8 and 6.1.1.4'
Ti Ti 0.2776 0.4457 'International Tables Vol C Tables 4.2.6.8 and 6.1.1.4'

loop_
_geom_angle_atom_site_label_1
_geom_angle_atom_site_label_2
_geom_angle_atom_site_label_3
_geom_angle
N31 Ti1 N10 111.91(8)
N31 Ti1 Cl36 110.82(7)
N10 Ti1 Cl36 137.26(6)
N31 Ti1 P18 99.36(7)
N10 Ti1 P18 75.71(6)
Cl36 Ti1 P18 96.85(3)
N31 Ti1 P2 101.93(7)
N10 Ti1 P2 74.95(6)
Cl36 Ti1 P2 96.95(3)
P18 Ti1 P2 148.51(3)
C3 P2 C19 106.43(11)
C3 P2 C22 106.48(11)
C19 P2 C22 104.94(10)
C3 P2 Ti1 97.89(8)
C19 P2 Ti1 123.59(8)
C22 P2 Ti1 115.74(8)
C4 C3 C9 120.9(2)
C4 C3 P2 124.46(18)
C9 C3 P2 114.55(17)
C5 C4 C3 122.0(2)
C5 C4 H78 120.3(14)
C3 C4 H78 117.7(14)
C4 C5 C7 116.8(2)
C4 C5 C6 121.9(3)
C7 C5 C6 121.3(3)
C5 C6 H79 111(3)
C5 C6 H80 115(2)
H79 C6 H80 100(3)
C5 C6 H81 113(2)
H79 C6 H81 115(3)
H80 C6 H81 102(3)
C8 C7 C5 122.2(2)
C8 C7 H82 118.8(17)
C5 C7 H82 118.9(17)
C7 C8 C9 121.2(2)
C7 C8 H83 117.8(15)
C9 C8 H83 120.9(15)
N10 C9 C8 123.8(2)
N10 C9 C3 119.28(19)
C8 C9 C3 116.8(2)
C9 N10 C11 117.41(18)
C9 N10 Ti1 123.65(14)
C11 N10 Ti1 118.81(14)
C12 C11 C17 117.2(2)
C12 C11 N10 123.3(2)
C17 C11 N10 119.4(2)
C13 C12 C11 121.5(2)
C13 C12 H84 121.5(18)
C11 C12 H84 116.9(18)
C12 C13 C14 121.8(2)
C12 C13 H85 121.2(16)
C14 C13 H85 117.0(16)
C16 C14 C13 117.2(2)
C16 C14 C15 122.0(3)
C13 C14 C15 120.8(3)
C14 C15 H86 112.3(17)
C14 C15 H87 111(2)
H86 C15 H87 105(3)
C14 C15 H88 115(2)
H86 C15 H88 108(3)
H87 C15 H88 105(3)
C14 C16 C17 122.2(2)
C14 C16 H89 119.6(13)
C17 C16 H89 118.2(13)
C16 C17 C11 120.1(2)
C16 C17 P18 125.18(18)
C11 C17 P18 114.66(16)
C17 P18 C28 107.19(11)
C17 P18 C25 105.85(11)
C28 P18 C25 105.53(11)
C17 P18 Ti1 95.70(8)
C28 P18 Ti1 122.18(8)
C25 P18 Ti1 118.21(8)
C20 C19 C21 111.4(2)
C20 C19 P2 108.65(16)
C21 C19 P2 111.69(17)
C20 C19 H90 111.6(12)
C21 C19 H90 107.1(12)
P2 C19 H90 106.3(12)
C19 C20 H91 111.0(16)
C19 C20 H92 113.8(16)
H91 C20 H92 105(2)
C19 C20 H93 113.7(13)
H91 C20 H93 107(2)
H92 C20 H93 106(2)
C19 C21 H94 112.2(15)
C19 C21 H95 111.9(15)
H94 C21 H95 104(2)
C19 C21 H96 113.3(17)
H94 C21 H96 106(2)
H95 C21 H96 108(2)
C24 C22 C23 111.0(2)
C24 C22 P2 110.17(16)
C23 C22 P2 114.10(17)
C24 C22 H97 109.4(13)
C23 C22 H97 109.0(13)
P2 C22 H97 102.7(13)
C22 C23 H98 114.3(16)
C22 C23 H99 113.1(16)
H98 C23 H99 101(2)
C22 C23 H100 107.7(16)
H98 C23 H100 110(2)
H99 C23 H100 111(2)
C22 C24 H101 109.1(14)
C22 C24 H102 112.1(14)
H101 C24 H102 107(2)
C22 C24 H103 110.9(15)
H101 C24 H103 110(2)
H102 C24 H103 107(2)
C26 C25 C27 111.2(2)
C26 C25 P18 114.16(19)
C27 C25 P18 110.17(17)
C26 C25 H104 111.0(15)
C27 C25 H104 108.8(15)
P18 C25 H104 100.9(15)
C25 C26 H105 111.5(17)
C25 C26 H106 113.2(15)
H105 C26 H106 105(2)
C25 C26 H107 108.2(16)
H105 C26 H107 108(2)
H106 C26 H107 111(2)
C25 C27 H108 108.5(14)
C25 C27 H109 111.5(16)
H108 C27 H109 109(2)
C25 C27 H110 111.3(16)
H108 C27 H110 111(2)
H109 C27 H110 105(2)
C30 C28 C29 111.2(2)
C30 C28 P18 110.83(16)
C29 C28 P18 108.85(17)
C30 C28 H111 109.0(13)
C29 C28 H111 109.4(13)
P18 C28 H111 107.5(13)
C28 C29 H112 111.7(17)
C28 C29 H113 111.7(15)
H112 C29 H113 108(2)
C28 C29 H114 114.2(17)
H112 C29 H114 103(2)
H113 C29 H114 108(2)
C28 C30 H115 112.2(15)
C28 C30 H116 111.6(14)
H115 C30 H116 108(2)
C28 C30 H117 110.6(16)
H115 C30 H117 105(2)
H116 C30 H117 110(2)
Ti1 N31 Si32 151.93(12)
N31 Si32 C34 110.00(13)
N31 Si32 C33 108.41(12)
C34 Si32 C33 110.09(17)
N31 Si32 C35 111.56(14)
C34 Si32 C35 108.6(2)
C33 Si32 C35 108.13(18)
Si32 C33 H118 107.3(18)
Si32 C33 H119 108.8(16)
H118 C33 H119 116(2)
Si32 C33 H120 113.1(17)
H118 C33 H120 107(2)
H119 C33 H120 104(2)
Si32 C34 H121 108(3)
Si32 C34 H122 113(2)
H121 C34 H122 109(3)
Si32 C34 H123 112(2)
H121 C34 H123 112(3)
H122 C34 H123 103(3)
Si32 C35 H124 109(2)
Si32 C35 H125 109(2)
H124 C35 H125 114(3)
Si32 C35 H126 106.7(19)
H124 C35 H126 113(3)
H125 C35 H126 104(3)
N67 Ti37 N46 113.83(8)
N67 Ti37 Cl72 111.70(7)
N46 Ti37 Cl72 134.45(6)
N67 Ti37 P54 99.43(7)
N46 Ti37 P54 75.36(5)
Cl72 Ti37 P54 96.49(3)
N67 Ti37 P38 100.05(7)
N46 Ti37 P38 74.77(5)
Cl72 Ti37 P38 98.42(3)
P54 Ti37 P38 148.99(3)
C39 P38 C55 106.77(11)
C39 P38 C58 106.21(10)
C55 P38 C58 105.24(11)
C39 P38 Ti37 96.93(7)
C55 P38 Ti37 124.51(8)
C58 P38 Ti37 115.21(8)
C40 C39 C45 120.2(2)
C40 C39 P38 125.27(17)
C45 C39 P38 114.40(16)
C41 C40 C39 122.1(2)
C41 C40 H127 117.8(15)
C39 C40 H127 120.1(15)
C40 C41 C43 117.2(2)
C40 C41 C42 121.5(2)
C43 C41 C42 121.3(2)
C41 C42 H128 113(2)
C41 C42 H129 109.4(18)
H128 C42 H129 106(3)
C41 C42 H130 110.7(19)
H128 C42 H130 110(3)
H129 C42 H130 106(3)
C44 C43 C41 122.2(2)
C44 C43 H131 115.8(14)
C41 C43 H131 122.0(14)
C43 C44 C45 120.9(2)
C43 C44 H132 119.3(14)
C45 C44 H132 119.8(14)
C44 C45 C39 117.4(2)
C44 C45 N46 123.60(19)
C39 C45 N46 118.93(19)
C45 N46 C47 117.09(17)
C45 N46 Ti37 121.97(14)
C47 N46 Ti37 120.53(13)
C48 C47 C53 117.6(2)
C48 C47 N46 123.25(19)
C53 C47 N46 119.15(18)
C49 C48 C47 121.3(2)
C49 C48 H133 121.2(15)
C47 C48 H133 117.5(15)
C48 C49 C50 121.8(2)
C48 C49 H134 119.8(14)
C50 C49 H134 118.4(14)
C52 C50 C49 117.1(2)
C52 C50 C51 121.6(2)
C49 C50 C51 121.2(2)
C50 C51 H135 120(3)
C50 C51 H136 113(2)
H135 C51 H136 104(3)
C50 C51 H137 113(2)
H135 C51 H137 105(3)
H136 C51 H137 101(3)
C50 C52 C53 122.3(2)
C50 C52 H138 118.4(16)
C53 C52 H138 119.3(16)
C52 C53 C47 119.8(2)
C52 C53 P54 125.72(17)
C47 C53 P54 114.44(16)
C53 P54 C61 107.07(11)
C53 P54 C64 106.77(11)
C61 P54 C64 105.09(12)
C53 P54 Ti37 96.86(7)
C61 P54 Ti37 121.50(8)
C64 P54 Ti37 117.87(8)
C56 C55 C57 111.1(2)
C56 C55 P38 111.96(17)
C57 C55 P38 109.13(18)
C56 C55 H139 107.9(13)
C57 C55 H139 110.1(13)
P38 C55 H139 106.5(13)
C55 C56 H140 112.4(15)
C55 C56 H141 110.2(14)
H140 C56 H141 110(2)
C55 C56 H142 109.8(15)
H140 C56 H142 109(2)
H141 C56 H142 105(2)
C55 C57 H143 109.9(17)
C55 C57 H144 110.0(16)
H143 C57 H144 108(2)
C55 C57 H145 113.3(15)
H143 C57 H145 105(2)
H144 C57 H145 111(2)
C60 C58 C59 110.5(2)
C60 C58 P38 111.11(17)
C59 C58 P38 113.96(19)
C60 C58 H146 110.8(13)
C59 C58 H146 108.4(13)
P38 C58 H146 101.7(13)
C58 C59 H147 109.7(18)
C58 C59 H148 105.7(16)
H147 C59 H148 113(2)
C58 C59 H149 112.3(17)
H147 C59 H149 105(2)
H148 C59 H149 111(2)
C58 C60 H150 112.7(15)
C58 C60 H151 108.7(16)
H150 C60 H151 108(2)
C58 C60 H152 112.8(14)
H150 C60 H152 106(2)
H151 C60 H152 109(2)
C62 C61 C63 110.9(2)
C62 C61 P54 111.14(17)
C63 C61 P54 108.22(18)
C62 C61 H153 107.4(15)
C63 C61 H153 111.6(15)
P54 C61 H153 107.6(15)
C61 C62 H154 110.2(16)
C61 C62 H155 114.3(17)
H154 C62 H155 108(2)
C61 C62 H156 111.0(15)
H154 C62 H156 104(2)
H155 C62 H156 109(2)
C61 C63 H157 110.1(17)
C61 C63 H158 109.5(16)
H157 C63 H158 108(2)
C61 C63 H159 112.2(18)
H157 C63 H159 109(2)
H158 C63 H159 108(2)
C65 C64 C66 112.1(3)
C65 C64 P54 109.98(18)
C66 C64 P54 113.6(2)
C65 C64 H160 111.8(16)
C66 C64 H160 105.8(16)
P54 C64 H160 103.2(16)
C64 C65 H161 109.6(16)
C64 C65 H162 111.8(18)
H161 C65 H162 106(2)
C64 C65 H163 112.1(19)
H161 C65 H163 110(2)
H162 C65 H163 107(3)
C64 C66 H164 109(2)
C64 C66 H165 107(2)
H164 C66 H165 112(3)
C64 C66 H166 112(2)
H164 C66 H166 104(3)
H165 C66 H166 112(3)
Ti37 N67 Si68 151.88(13)
N67 Si68 C69 112.3(3)
N67 Si68 C71 110.59(14)
C69 Si68 C71 119.5(3)
N67 Si68 C70A 113.4(2)
C69 Si68 C70A 81.1(4)
C71 Si68 C70A 117.2(3)
N67 Si68 C70 105.6(2)
C69 Si68 C70 109.6(3)
C71 Si68 C70 97.4(3)
C70A Si68 C70 29.0(3)
N67 Si68 C69A 110.3(3)
C69 Si68 C69A 24.6(3)
C71 Si68 C69A 100.1(3)
C70A Si68 C69A 103.9(4)
C70 Si68 C69A 130.8(3)
Si68 C69 H167 109.5
Si68 C69 H168 109.5
Si68 C69 H169 109.5
Si68 C70 H170 109.5
Si68 C70 H171 109.5
Si68 C70 H172 109.5
Si68 C71 H173 113(3)
Si68 C71 H174 114(3)
H173 C71 H174 99(4)
Si68 C71 H175 108(2)
H173 C71 H175 114(4)
H174 C71 H175 109(3)
C74 C73 H177 109.5
C74 C73 H176 109.5
H177 C73 H176 109.5
C74 C73 H178 109.5
H177 C73 H178 109.5
H176 C73 H178 109.5
C75 C74 C73 108.5(7)
C75 C74 H180 110.0
C73 C74 H180 110.0
C75 C74 H179 110.0
C73 C74 H179 110.0
H180 C74 H179 108.4
C76 C75 C74 116.6(10)
C76 C75 H181 108.2
C74 C75 H181 108.2
C76 C75 H182 108.2
C74 C75 H182 108.2
H181 C75 H182 107.3
C77 C76 C75 131.3(18)
C77 C76 H184 104.4
C75 C76 H184 104.4
C77 C76 H183 104.4
C75 C76 H183 104.4
H184 C76 H183 105.6
C76 C77 H187 109.5
C76 C77 H185 109.5
H187 C77 H185 109.5
C76 C77 H186 109.5
H187 C77 H186 109.5
H185 C77 H186 109.5
Si68 C69A H3A 109.5
Si68 C69A H1A 109.5
Si68 C69A H2A 109.5
Si68 C70A H6A 109.5
Si68 C70A H4A 109.5
Si68 C70A H5A 109.5
C73A C74A C75A 112.3(8)
C73A C74A H10A 109.2
C75A C74A H10A 109.2
C73A C74A H11A 109.2
C75A C74A H11A 109.2
H10A C74A H11A 107.9
C76A C75A C74A 108.1(6)
C76A C75A H13A 110.1
C74A C75A H13A 110.1
C76A C75A H12A 110.1
C74A C75A H12A 110.1
H13A C75A H12A 108.4
C75A C76A C77A 107.3(6)
C75A C76A H15A 110.3
C77A C76A H15A 110.3
C75A C76A H14A 110.3
C77A C76A H14A 110.3
H15A C76A H14A 108.5

loop_
_geom_bond_atom_site_label_1
_geom_bond_atom_site_label_2
_geom_bond_distance
Ti1 N31 1.7091(19)
Ti1 N10 2.0861(19)
Ti1 Cl36 2.3026(8)
Ti1 P18 2.5719(8)
Ti1 P2 2.5949(9)
P2 C3 1.808(2)
P2 C19 1.841(2)
P2 C22 1.851(2)
C3 C4 1.393(3)
C3 C9 1.407(3)
C4 C5 1.387(3)
C4 H78 0.96(2)
C5 C7 1.397(4)
C5 C6 1.514(4)
C6 H79 0.86(4)
C6 H80 0.94(3)
C6 H81 0.88(3)
C7 C8 1.376(4)
C7 H82 0.88(3)
C8 C9 1.407(3)
C8 H83 0.97(3)
C9 N10 1.405(3)
N10 C11 1.415(3)
C11 C12 1.396(3)
C11 C17 1.403(3)
C12 C13 1.380(4)
C12 H84 0.82(3)
C13 C14 1.385(4)
C13 H85 0.94(3)
C14 C16 1.382(3)
C14 C15 1.510(4)
C15 H86 1.01(3)
C15 H87 0.90(3)
C15 H88 0.91(4)
C16 C17 1.399(3)
C16 H89 0.94(2)
C17 P18 1.811(2)
P18 C28 1.845(2)
P18 C25 1.846(2)
C19 C20 1.521(3)
C19 C21 1.523(3)
C19 H90 0.97(2)
C20 H91 0.94(3)
C20 H92 0.95(3)
C20 H93 1.02(2)
C21 H94 0.96(3)
C21 H95 1.00(3)
C21 H96 0.89(3)
C22 C24 1.519(3)
C22 C23 1.525(3)
C22 H97 0.93(2)
C23 H98 0.96(3)
C23 H99 1.07(3)
C23 H100 0.93(3)
C24 H101 0.99(2)
C24 H102 0.96(2)
C24 H103 0.95(3)
C25 C26 1.515(4)
C25 C27 1.532(4)
C25 H104 0.91(2)
C26 H105 0.92(3)
C26 H106 1.01(3)
C26 H107 0.94(3)
C27 H108 0.99(2)
C27 H109 0.99(3)
C27 H110 0.94(3)
C28 C30 1.519(3)
C28 C29 1.526(4)
C28 H111 0.97(2)
C29 H112 0.93(3)
C29 H113 1.03(3)
C29 H114 0.99(3)
C30 H115 0.95(3)
C30 H116 0.99(3)
C30 H117 0.97(3)
N31 Si32 1.7295(19)
Si32 C34 1.858(3)
Si32 C33 1.867(3)
Si32 C35 1.870(3)
C33 H118 0.95(3)
C33 H119 1.01(3)
C33 H120 0.95(3)
C34 H121 0.91(4)
C34 H122 0.96(4)
C34 H123 0.93(3)
C35 H124 0.94(4)
C35 H125 0.96(4)
C35 H126 0.93(3)
Ti37 N67 1.710(2)
Ti37 N46 2.0827(18)
Ti37 Cl72 2.3040(8)
Ti37 P54 2.5786(9)
Ti37 P38 2.5959(9)
P38 C39 1.810(2)
P38 C55 1.847(2)
P38 C58 1.854(2)
C39 C40 1.403(3)
C39 C45 1.410(3)
C40 C41 1.383(3)
C40 H127 0.91(2)
C41 C43 1.390(3)
C41 C42 1.525(3)
C42 H128 0.84(3)
C42 H129 0.94(3)
C42 H130 0.87(3)
C43 C44 1.385(3)
C43 H131 0.93(2)
C44 C45 1.402(3)
C44 H132 0.92(2)
C45 N46 1.411(3)
N46 C47 1.413(3)
C47 C48 1.401(3)
C47 C53 1.409(3)
C48 C49 1.376(3)
C48 H133 0.93(2)
C49 C50 1.398(3)
C49 H134 0.97(2)
C50 C52 1.382(3)
C50 C51 1.515(3)
C51 H135 0.81(4)
C51 H136 0.88(4)
C51 H137 0.89(4)
C52 C53 1.400(3)
C52 H138 0.88(2)
C53 P54 1.809(2)
P54 C61 1.839(2)
P54 C64 1.849(3)
C55 C56 1.527(4)
C55 C57 1.531(3)
C55 H139 0.93(2)
C56 H140 0.96(3)
C56 H141 1.03(3)
C56 H142 0.93(2)
C57 H143 0.96(3)
C57 H144 0.96(3)
C57 H145 0.99(3)
C58 C60 1.519(3)
C58 C59 1.529(3)
C58 H146 0.98(2)
C59 H147 0.93(3)
C59 H148 0.97(3)
C59 H149 0.92(3)
C60 H150 0.93(3)
C60 H151 0.95(3)
C60 H152 0.93(2)
C61 C62 1.518(4)
C61 C63 1.527(3)
C61 H153 0.93(2)
C62 H154 0.99(3)
C62 H155 0.97(3)
C62 H156 0.93(3)
C63 H157 0.96(3)
C63 H158 0.99(3)
C63 H159 0.97(3)
C64 C65 1.512(4)
C64 C66 1.516(4)
C64 H160 0.95(3)
C65 H161 0.97(3)
C65 H162 0.95(3)
C65 H163 0.94(3)
C66 H164 0.90(3)
C66 H165 0.92(3)
C66 H166 1.01(4)
N67 Si68 1.726(2)
Si68 C69 1.746(8)
Si68 C71 1.833(3)
Si68 C70A 1.840(7)
Si68 C70 1.922(6)
Si68 C69A 1.988(8)
C69 H167 0.9800
C69 H168 0.9800
C69 H169 0.9800
C70 H170 0.9800
C70 H171 0.9800
C70 H172 0.9800
C71 H173 0.87(4)
C71 H174 0.96(5)
C71 H175 0.90(3)
C73 C74 1.536(10)
C73 H177 0.9800
C73 H176 0.9800
C73 H178 0.9800
C74 C75 1.377(9)
C74 H180 0.9900
C74 H179 0.9900
C75 C76 1.350(15)
C75 H181 0.9900
C75 H182 0.9900
C76 C77 1.250(13)
C76 H184 0.9900
C76 H183 0.9900
C77 H187 0.9800
C77 H185 0.9800
C77 H186 0.9800
C69A H3A 0.9800
C69A H1A 0.9800
C69A H2A 0.9800
C70A H6A 0.9800
C70A H4A 0.9800
C70A H5A 0.9800
C73A C74A 1.372(11)
C73A H9A 0.9800
C73A H8A 0.9800
C73A H7A 0.9800
C74A C75A 1.475(10)
C74A H10A 0.9900
C74A H11A 0.9900
C75A C76A 1.356(8)
C75A H13A 0.9900
C75A H12A 0.9900
C76A C77A 1.523(10)
C76A H15A 0.9900
C76A H14A 0.9900
C77A H17A 0.9800
C77A H18A 0.9800
C77A H16A 0.9800

loop_
_geom_torsion_atom_site_label_1
_geom_torsion_atom_site_label_2
_geom_torsion_atom_site_label_3
_geom_torsion_atom_site_label_4
_geom_torsion
N31 Ti1 P2 C3 132.14(10)
N10 Ti1 P2 C3 22.37(9)
Cl36 Ti1 P2 C3 -114.80(8)
P18 Ti1 P2 C3 0.60(9)
N31 Ti1 P2 C19 -112.09(11)
N10 Ti1 P2 C19 138.15(10)
Cl36 Ti1 P2 C19 0.97(9)
P18 Ti1 P2 C19 116.37(10)
N31 Ti1 P2 C22 19.50(11)
N10 Ti1 P2 C22 -90.26(10)
Cl36 Ti1 P2 C22 132.56(9)
P18 Ti1 P2 C22 -112.04(9)
C19 P2 C3 C4 28.7(2)
C22 P2 C3 C4 -82.9(2)
Ti1 P2 C3 C4 157.2(2)
C19 P2 C3 C9 -147.43(17)
C22 P2 C3 C9 101.00(18)
Ti1 P2 C3 C9 -18.88(18)
C9 C3 C4 C5 0.0(4)
P2 C3 C4 C5 -175.9(2)
C3 C4 C5 C7 -1.5(4)
C3 C4 C5 C6 177.6(3)
C4 C5 C7 C8 1.7(4)
C6 C5 C7 C8 -177.4(3)
C5 C7 C8 C9 -0.5(4)
C7 C8 C9 N10 175.6(2)
C7 C8 C9 C3 -1.0(4)
C4 C3 C9 N10 -175.5(2)
P2 C3 C9 N10 0.7(3)
C4 C3 C9 C8 1.2(3)
P2 C3 C9 C8 177.51(18)
C8 C9 N10 C11 26.4(3)
C3 C9 N10 C11 -157.0(2)
C8 C9 N10 Ti1 -149.33(19)
C3 C9 N10 Ti1 27.2(3)
N31 Ti1 N10 C9 -126.89(17)
Cl36 Ti1 N10 C9 54.04(19)
P18 Ti1 N10 C9 138.61(17)
P2 Ti1 N10 C9 -29.85(15)
N31 Ti1 N10 C11 57.42(17)
Cl36 Ti1 N10 C11 -121.65(14)
P18 Ti1 N10 C11 -37.07(14)
P2 Ti1 N10 C11 154.46(16)
C9 N10 C11 C12 41.6(3)
Ti1 N10 C11 C12 -142.5(2)
C9 N10 C11 C17 -141.6(2)
Ti1 N10 C11 C17 34.3(3)
C17 C11 C12 C13 2.0(4)
N10 C11 C12 C13 178.9(2)
C11 C12 C13 C14 -0.3(5)
C12 C13 C14 C16 -1.5(4)
C12 C13 C14 C15 179.1(3)
C13 C14 C16 C17 1.5(4)
C15 C14 C16 C17 -179.0(3)
C14 C16 C17 C11 0.2(4)
C14 C16 C17 P18 -177.9(2)
C12 C11 C17 C16 -1.9(3)
N10 C11 C17 C16 -178.9(2)
C12 C11 C17 P18 176.38(19)
N10 C11 C17 P18 -0.6(3)
C16 C17 P18 C28 29.0(2)
C11 C17 P18 C28 -149.26(17)
C16 C17 P18 C25 -83.3(2)
C11 C17 P18 C25 98.46(18)
C16 C17 P18 Ti1 155.19(19)
C11 C17 P18 Ti1 -23.02(17)
N31 Ti1 P18 C17 -82.06(10)
N10 Ti1 P18 C17 28.32(9)
Cl36 Ti1 P18 C17 165.44(7)
P2 Ti1 P18 C17 50.01(9)
N31 Ti1 P18 C28 32.37(11)
N10 Ti1 P18 C28 142.75(11)
Cl36 Ti1 P18 C28 -80.13(9)
P2 Ti1 P18 C28 164.45(9)
N31 Ti1 P18 C25 166.52(11)
N10 Ti1 P18 C25 -83.09(11)
Cl36 Ti1 P18 C25 54.03(10)
P2 Ti1 P18 C25 -61.40(11)
C3 P2 C19 C20 179.33(17)
C22 P2 C19 C20 -68.04(19)
Ti1 P2 C19 C20 67.75(18)
C3 P2 C19 C21 56.1(2)
C22 P2 C19 C21 168.71(18)
Ti1 P2 C19 C21 -55.5(2)
C3 P2 C22 C24 -62.5(2)
C19 P2 C22 C24 -175.06(18)
Ti1 P2 C22 C24 45.1(2)
C3 P2 C22 C23 63.2(2)
C19 P2 C22 C23 -49.4(2)
Ti1 P2 C22 C23 170.77(17)
C17 P18 C25 C26 52.9(2)
C28 P18 C25 C26 -60.6(2)
Ti1 P18 C25 C26 158.51(17)
C17 P18 C25 C27 -73.0(2)
C28 P18 C25 C27 173.52(19)
Ti1 P18 C25 C27 32.6(2)
C17 P18 C28 C30 57.5(2)
C25 P18 C28 C30 170.04(18)
Ti1 P18 C28 C30 -51.0(2)
C17 P18 C28 C29 -179.93(17)
C25 P18 C28 C29 -67.4(2)
Ti1 P18 C28 C29 71.57(19)
N10 Ti1 N31 Si32 164.6(2)
Cl36 Ti1 N31 Si32 -16.1(3)
P18 Ti1 N31 Si32 -117.2(2)
P2 Ti1 N31 Si32 86.2(3)
Ti1 N31 Si32 C34 45.0(3)
Ti1 N31 Si32 C33 -75.4(3)
Ti1 N31 Si32 C35 165.7(3)
N67 Ti37 P38 C39 -137.90(10)
N46 Ti37 P38 C39 -25.74(9)
Cl72 Ti37 P38 C39 108.15(7)
P54 Ti37 P38 C39 -9.75(9)
N67 Ti37 P38 C55 106.24(12)
N46 Ti37 P38 C55 -141.61(11)
Cl72 Ti37 P38 C55 -7.71(10)
P54 Ti37 P38 C55 -125.61(10)
N67 Ti37 P38 C58 -26.31(11)
N46 Ti37 P38 C58 85.85(10)
Cl72 Ti37 P38 C58 -140.25(9)
P54 Ti37 P38 C58 101.84(10)
C55 P38 C39 C40 -25.4(2)
C58 P38 C39 C40 86.5(2)
Ti37 P38 C39 C40 -154.68(19)
C55 P38 C39 C45 150.46(16)
C58 P38 C39 C45 -97.61(17)
Ti37 P38 C39 C45 21.22(16)
C45 C39 C40 C41 -0.2(3)
P38 C39 C40 C41 175.51(18)
C39 C40 C41 C43 0.6(3)
C39 C40 C41 C42 -177.8(2)
C40 C41 C43 C44 -0.1(4)
C42 C41 C43 C44 178.2(2)
C41 C43 C44 C45 -0.7(4)
C43 C44 C45 C39 1.0(3)
C43 C44 C45 N46 -175.5(2)
C40 C39 C45 C44 -0.6(3)
P38 C39 C45 C44 -176.76(16)
C40 C39 C45 N46 176.1(2)
P38 C39 C45 N46 -0.1(3)
C44 C45 N46 C47 -28.0(3)
C39 C45 N46 C47 155.54(19)
C44 C45 N46 Ti37 144.74(18)
C39 C45 N46 Ti37 -31.7(3)
N67 Ti37 N46 C45 128.82(16)
Cl72 Ti37 N46 C45 -52.51(18)
P54 Ti37 N46 C45 -137.19(16)
P38 Ti37 N46 C45 34.37(15)
N67 Ti37 N46 C47 -58.70(17)
Cl72 Ti37 N46 C47 119.98(14)
P54 Ti37 N46 C47 35.29(14)
P38 Ti37 N46 C47 -153.15(16)
C45 N46 C47 C48 -43.1(3)
Ti37 N46 C47 C48 144.05(18)
C45 N46 C47 C53 139.0(2)
Ti37 N46 C47 C53 -33.8(3)
C53 C47 C48 C49 -2.3(3)
N46 C47 C48 C49 179.8(2)
C47 C48 C49 C50 0.8(4)
C48 C49 C50 C52 1.6(3)
C48 C49 C50 C51 -179.6(3)
C49 C50 C52 C53 -2.3(3)
C51 C50 C52 C53 178.8(2)
C50 C52 C53 C47 0.8(3)
C50 C52 C53 P54 177.76(18)
C48 C47 C53 C52 1.6(3)
N46 C47 C53 C52 179.54(19)
C48 C47 C53 P54 -175.75(16)
N46 C47 C53 P54 2.2(3)
C52 C53 P54 C61 -30.9(2)
C47 C53 P54 C61 146.22(17)
C52 C53 P54 C64 81.2(2)
C47 C53 P54 C64 -101.63(18)
C52 C53 P54 Ti37 -156.90(19)
C47 C53 P54 Ti37 20.24(16)
N67 Ti37 P54 C53 86.38(10)
N46 Ti37 P54 C53 -25.96(9)
Cl72 Ti37 P54 C53 -160.28(7)
P38 Ti37 P54 C53 -41.91(9)
N67 Ti37 P54 C61 -28.48(11)
N46 Ti37 P54 C61 -140.82(11)
Cl72 Ti37 P54 C61 84.86(10)
P38 Ti37 P54 C61 -156.77(10)
N67 Ti37 P54 C64 -160.52(12)
N46 Ti37 P54 C64 87.15(12)
Cl72 Ti37 P54 C64 -47.18(11)
P38 Ti37 P54 C64 71.20(11)
C39 P38 C55 C56 -57.5(2)
C58 P38 C55 C56 -170.08(18)
Ti37 P38 C55 C56 53.6(2)
C39 P38 C55 C57 179.12(18)
C58 P38 C55 C57 66.5(2)
Ti37 P38 C55 C57 -69.8(2)
C39 P38 C58 C60 64.7(2)
C55 P38 C58 C60 177.73(18)
Ti37 P38 C58 C60 -41.3(2)
C39 P38 C58 C59 -60.9(2)
C55 P38 C58 C59 52.1(2)
Ti37 P38 C58 C59 -166.94(18)
C53 P54 C61 C62 -54.7(2)
C64 P54 C61 C62 -167.98(19)
Ti37 P54 C61 C62 54.9(2)
C53 P54 C61 C63 -176.72(19)
C64 P54 C61 C63 70.0(2)
Ti37 P54 C61 C63 -67.2(2)
C53 P54 C64 C65 71.3(2)
C61 P54 C64 C65 -175.23(19)
Ti37 P54 C64 C65 -36.2(2)
C53 P54 C64 C66 -55.3(3)
C61 P54 C64 C66 58.2(3)
Ti37 P54 C64 C66 -162.7(3)
N46 Ti37 N67 Si68 -159.9(2)
Cl72 Ti37 N67 Si68 21.1(3)
P54 Ti37 N67 Si68 122.0(2)
P38 Ti37 N67 Si68 -82.2(3)
Ti37 N67 Si68 C69 160.0(3)
Ti37 N67 Si68 C71 -63.8(3)
Ti37 N67 Si68 C70A 70.2(4)
Ti37 N67 Si68 C70 40.6(4)
Ti37 N67 Si68 C69A -173.6(4)
C73 C74 C75 C76 -177.3(9)
C74 C75 C76 C77 -168.9(18)
C73A C74A C75A C76A -176.9(10)
C74A C75A C76A C77A -178.0(8)
